data_4502461
loop_
_publ_author_name
'Hazra, Shantanu'
'Sarkar, Biswarup'
'Naiya, Subrata'
'Drew, Michael G. B.'
'Frontera, Antonio'
'Escudero, Daniel'
'Ghosh, Ashutosh'

_publ_section_title
;
 Self-Assembled Molecular Complexes and Coordination Polymers of CdII,
 Hexamine, and Monocarboxylates: Structural Analysis and Theoretical
 Studies of Supramolecular Interactions
;
_journal_issue 4
_journal_name_full 'Crystal Growth &amp; Design'
_journal_page_first 1677
_journal_paper_doi 10.1021/cg901245z
_journal_volume 10
_journal_year 2010
_chemical_formula_sum 'C24 H60 Cd3 N8 O21'
_chemical_formula_weight 1134.00
_chemical_name_systematic
; 
 ? 
;
_space_group_IT_number 29
_symmetry_cell_setting orthorhombic
_symmetry_space_group_name_Hall 'P 2c -2ac'
_symmetry_space_group_name_H-M 'P c a 21'
_atom_sites_solution_hydrogens geom
_atom_sites_solution_primary direct
_atom_sites_solution_secondary difmap
_audit_creation_method SHELXL-97
_cell_angle_alpha 90.00
_cell_angle_beta 90.00
_cell_angle_gamma 90.00
_cell_formula_units_Z 4
_cell_length_a 13.013(9)
_cell_length_b 17.700(3)
_cell_length_c 17.636(2)
_cell_measurement_reflns_used 26263
_cell_measurement_temperature 150(2)
_cell_measurement_theta_max 30.00
_cell_measurement_theta_min 2.26
_cell_volume 4062(3)
_computing_cell_refinement 'Crysalis, Oxford Diffraction'
_computing_data_collection 'Crysalis, Oxford Diffraction'
_computing_data_reduction 'Crysalis, Oxford Diffraction'
_computing_molecular_graphics PLATON(Spek,2004)
_computing_structure_refinement 'SHELXL-97 (Sheldrick, 1997)'
_computing_structure_solution 'SHELXS-97 (Sheldrick, 1997)'
_diffrn_ambient_temperature 150(2)
_diffrn_measured_fraction_theta_full 0.987
_diffrn_measured_fraction_theta_max 0.987
_diffrn_measurement_device 'Oxford Diffaction X-Calibur System'
_diffrn_measurement_method '321 frames, counting time 10 s.'
_diffrn_radiation_monochromator graphite
_diffrn_radiation_source 'fine-focus sealed tube'
_diffrn_radiation_type MoK\a
_diffrn_radiation_wavelength 0.71073
_diffrn_reflns_av_R_equivalents 0.0601
_diffrn_reflns_av_sigmaI/netI 0.0654
_diffrn_reflns_limit_h_max 16
_diffrn_reflns_limit_h_min -18
_diffrn_reflns_limit_k_max 24
_diffrn_reflns_limit_k_min -23
_diffrn_reflns_limit_l_max 12
_diffrn_reflns_limit_l_min -24
_diffrn_reflns_number 26263
_diffrn_reflns_theta_full 30.00
_diffrn_reflns_theta_max 30.00
_diffrn_reflns_theta_min 2.26
_diffrn_standards_decay_% n/a
_diffrn_standards_interval_count n/a
_diffrn_standards_interval_time n/a
_diffrn_standards_number n/a
_exptl_absorpt_coefficient_mu 1.644
_exptl_absorpt_correction_T_max 1.000
_exptl_absorpt_correction_T_min 0.874
_exptl_absorpt_correction_type empirical
_exptl_absorpt_process_details 'ABSPACK, Oxford Diffraction Ltd'
_exptl_crystal_colour white
_exptl_crystal_density_diffrn 1.854
_exptl_crystal_density_method 'not measured'
_exptl_crystal_description plate
_exptl_crystal_F_000 2288
_exptl_crystal_size_max 0.19
_exptl_crystal_size_mid 0.17
_exptl_crystal_size_min 0.03
_refine_diff_density_max 1.217
_refine_diff_density_min -0.793
_refine_diff_density_rms 0.121
_refine_ls_abs_structure_details 'Flack H D (1983), Acta Cryst. A39, 876-881'
_refine_ls_abs_structure_Flack 0.00(7)
_refine_ls_extinction_method none
_refine_ls_goodness_of_fit_ref 0.937
_refine_ls_hydrogen_treatment mixed
_refine_ls_matrix_type full
_refine_ls_number_parameters 554
_refine_ls_number_reflns 7453
_refine_ls_number_restraints 25
_refine_ls_restrained_S_all 0.935
_refine_ls_R_factor_all 0.0546
_refine_ls_R_factor_gt 0.0352
_refine_ls_shift/su_max 0.002
_refine_ls_shift/su_mean 0.000
_refine_ls_structure_factor_coef Fsqd
_refine_ls_weighting_details
;
_refine_ls_weighting_details 
  w=1/[\s^2^(Fo^2^)+(0.0303P)^2^+0.0000P] where P=(Fo^2^+2Fc^2^)/3 
;
_refine_ls_weighting_scheme calc
_refine_ls_wR_factor_gt 0.0657
_refine_ls_wR_factor_ref 0.0686
_reflns_number_gt 5765
_reflns_number_total 7453
_reflns_threshold_expression >2sigma(I)
_cod_data_source_file cg901245z_si_002.cif
_cod_data_source_block 4
_cod_original_sg_symbol_H-M Pca21
_cod_database_code 4502461

loop_
_symmetry_equiv_pos_as_xyz
'x, y, z'
'-x, -y, z+1/2'
'x+1/2, -y, z'
'-x+1/2, y, z+1/2'

loop_
_atom_site_label
_atom_site_type_symbol
_atom_site_fract_x
_atom_site_fract_y
_atom_site_fract_z
_atom_site_U_iso_or_equiv
_atom_site_adp_type
_atom_site_occupancy
_atom_site_symmetry_multiplicity
_atom_site_calc_flag
_atom_site_refinement_flags
C12 C 0.1087(4) -0.2217(3) 0.9051(3) 0.0163(11) Uani 1 1 d .
H12A H 0.1723 -0.2501 0.9048 0.020 Uiso 1 1 calc R
H12B H 0.0521 -0.2574 0.9049 0.020 Uiso 1 1 calc R
C14 C 0.1891(4) -0.1222(4) 0.8377(3) 0.0176(13) Uani 1 1 d .
H14A H 0.1857 -0.0911 0.7924 0.021 Uiso 1 1 calc R
H14B H 0.2532 -0.1502 0.8363 0.021 Uiso 1 1 calc R
C16 C 0.0899(3) -0.0312(3) 0.9061(4) 0.0135(11) Uani 1 1 d .
H16A H 0.0870 0.0014 0.8619 0.016 Uiso 1 1 calc R
H16B H 0.0866 0.0006 0.9508 0.016 Uiso 1 1 calc R
C18 C 0.0061(4) -0.1303(3) 0.9737(3) 0.0164(13) Uani 1 1 d .
H18A H -0.0518 -0.1648 0.9743 0.020 Uiso 1 1 calc R
H18B H 0.0018 -0.0987 1.0185 0.020 Uiso 1 1 calc R
C19 C 0.1900(4) -0.1214(4) 0.9739(3) 0.0151(12) Uani 1 1 d .
H19A H 0.2539 -0.1496 0.9747 0.018 Uiso 1 1 calc R
H19B H 0.1880 -0.0900 1.0189 0.018 Uiso 1 1 calc R
C20 C 0.0080(4) -0.1329(4) 0.8383(3) 0.0172(13) Uani 1 1 d .
H20A H -0.0494 -0.1679 0.8386 0.021 Uiso 1 1 calc R
H20B H 0.0035 -0.1028 0.7925 0.021 Uiso 1 1 calc R
C42 C 0.2264(5) -0.3788(4) 1.3305(3) 0.0189(13) Uani 1 1 d .
H42A H 0.2297 -0.4096 1.3759 0.023 Uiso 1 1 calc R
H42B H 0.2890 -0.3492 1.3277 0.023 Uiso 1 1 calc R
C44 C 0.1369(4) -0.2814(3) 1.2670(4) 0.0183(11) Uani 1 1 d .
H44A H 0.2000 -0.2523 1.2640 0.022 Uiso 1 1 calc R
H44B H 0.0799 -0.2462 1.2698 0.022 Uiso 1 1 calc R
C46 C 0.0327(4) -0.3735(3) 1.2045(3) 0.0165(12) Uani 1 1 d .
H46A H 0.0252 -0.4039 1.1591 0.020 Uiso 1 1 calc R
H46B H -0.0262 -0.3401 1.2076 0.020 Uiso 1 1 calc R
C48 C 0.1246(4) -0.4720(3) 1.2683(4) 0.0162(11) Uani 1 1 d .
H48A H 0.1264 -0.5034 1.3134 0.019 Uiso 1 1 calc R
H48B H 0.1196 -0.5050 1.2246 0.019 Uiso 1 1 calc R
C49 C 0.0443(5) -0.3728(4) 1.3396(3) 0.0196(13) Uani 1 1 d .
H49A H -0.0145 -0.3392 1.3424 0.024 Uiso 1 1 calc R
H49B H 0.0450 -0.4035 1.3852 0.024 Uiso 1 1 calc R
C50 C 0.2163(4) -0.3795(3) 1.1965(3) 0.0157(12) Uani 1 1 d .
H50A H 0.2128 -0.4106 1.1512 0.019 Uiso 1 1 calc R
H50B H 0.2789 -0.3499 1.1939 0.019 Uiso 1 1 calc R
C52 C 0.4508(4) -0.1173(3) 0.9207(5) 0.0278(14) Uani 1 1 d .
C54 C 0.5073(5) -0.1921(3) 0.9255(4) 0.0380(17) Uani 1 1 d .
H54A H 0.4591 -0.2328 0.9203 0.057 Uiso 1 1 calc R
H54B H 0.5413 -0.1959 0.9736 0.057 Uiso 1 1 calc R
H54C H 0.5572 -0.1950 0.8855 0.057 Uiso 1 1 calc R
C56 C 0.2444(5) 0.1004(3) 1.0185(3) 0.0241(13) Uani 1 1 d .
C58 C 0.1832(5) 0.1434(4) 1.0759(3) 0.0400(17) Uani 1 1 d .
H58A H 0.2119 0.1353 1.1254 0.060 Uiso 1 1 calc R
H58B H 0.1133 0.1261 1.0752 0.060 Uiso 1 1 calc R
H58C H 0.1852 0.1963 1.0640 0.060 Uiso 1 1 calc R
C62 C 0.0320(5) -0.3707(4) 1.0130(3) 0.0218(14) Uani 1 1 d .
C64 C -0.0119(5) -0.4400(4) 0.9767(4) 0.0301(16) Uani 1 1 d .
H64A H -0.0059 -0.4359 0.9226 0.045 Uiso 1 1 calc R
H64B H -0.0830 -0.4448 0.9903 0.045 Uiso 1 1 calc R
H64C H 0.0252 -0.4836 0.9938 0.045 Uiso 1 1 calc R
C66 C 0.0240(4) -0.1319(4) 1.1671(3) 0.0189(13) Uani 1 1 d .
C68 C -0.0165(5) -0.0580(4) 1.1973(4) 0.0309(16) Uani 1 1 d .
H68A H -0.0751 -0.0673 1.2290 0.046 Uiso 1 1 calc R
H68B H -0.0363 -0.0262 1.1557 0.046 Uiso 1 1 calc R
H68C H 0.0361 -0.0333 1.2264 0.046 Uiso 1 1 calc R
C72 C 0.4833(4) -0.3833(4) 1.2321(4) 0.0251(14) Uani 1 1 d .
C74 C 0.5437(6) -0.3128(4) 1.2141(4) 0.0400(17) Uani 1 1 d .
H74A H 0.4985 -0.2700 1.2140 0.060 Uiso 1 1 calc R
H74B H 0.5750 -0.3180 1.1650 0.060 Uiso 1 1 calc R
H74C H 0.5962 -0.3057 1.2517 0.060 Uiso 1 1 calc R
C76 C 0.2896(4) -0.6198(3) 1.3588(3) 0.0235(13) Uani 1 1 d .
C78 C 0.2451(6) -0.6744(3) 1.4153(4) 0.053(2) Uani 1 1 d .
H78A H 0.2668 -0.6606 1.4654 0.080 Uiso 1 1 calc R
H78B H 0.2686 -0.7245 1.4040 0.080 Uiso 1 1 calc R
H78C H 0.1714 -0.6728 1.4126 0.080 Uiso 1 1 calc R
O5 O 0.2885(4) 0.0605(3) 0.7975(2) 0.0277(11) Uani 1 1 d D
H51 H 0.278(4) 0.036(2) 0.757(2) 0.033 Uiso 1 1 d D
H52 H 0.256(4) 0.102(2) 0.799(3) 0.033 Uiso 1 1 d D
O6 O 0.2887(3) -0.2497(3) 1.0810(3) 0.0293(9) Uani 1 1 d D
H62 H 0.311(4) -0.291(2) 1.062(3) 0.035 Uiso 1 1 d D
H61 H 0.336(3) -0.224(3) 1.101(3) 0.035 Uiso 1 1 d D
O7 O 0.2989(4) -0.5521(3) 1.1503(3) 0.0322(11) Uani 1 1 d D
H71 H 0.290(5) -0.528(3) 1.109(2) 0.039 Uiso 1 1 d D
H72 H 0.275(5) -0.5966(17) 1.149(3) 0.039 Uiso 1 1 d D
O51 O 0.4213(3) -0.0933(3) 0.8583(3) 0.0295(11) Uani 1 1 d .
O53 O 0.4359(3) -0.0809(3) 0.9809(3) 0.0275(10) Uani 1 1 d .
O55 O 0.2801(3) 0.0367(2) 1.0378(2) 0.0280(10) Uani 1 1 d .
O57 O 0.2556(3) 0.1243(2) 0.9529(2) 0.0259(9) Uani 1 1 d .
O61 O -0.0260(3) -0.3184(2) 1.0325(2) 0.0264(10) Uani 1 1 d .
O63 O 0.1271(3) -0.3672(2) 1.0231(2) 0.0212(10) Uani 1 1 d .
O65 O -0.0315(3) -0.1889(2) 1.1610(2) 0.0254(10) Uani 1 1 d .
O67 O 0.1183(3) -0.1340(3) 1.1475(2) 0.0235(10) Uani 1 1 d .
O71 O 0.4603(3) -0.3983(2) 1.2988(3) 0.0289(10) Uani 1 1 d .
O73 O 0.4569(3) -0.4262(2) 1.1775(2) 0.0264(10) Uani 1 1 d .
O75 O 0.3068(3) -0.6424(2) 1.2928(2) 0.0265(9) Uani 1 1 d .
O77 O 0.3062(3) -0.5516(2) 1.3773(2) 0.0240(10) Uani 1 1 d .
N11 N 0.1036(3) -0.1743(3) 0.9757(3) 0.0161(11) Uani 1 1 d .
N13 N 0.1033(3) -0.1750(3) 0.8378(3) 0.0178(11) Uani 1 1 d .
N15 N 0.1880(3) -0.0725(2) 0.9059(3) 0.0137(9) Uani 1 1 d .
N17 N 0.0007(3) -0.0825(2) 0.9054(3) 0.0129(9) Uani 1 1 d .
N41 N 0.2198(3) -0.4285(2) 1.2636(3) 0.0145(9) Uani 1 1 d .
N43 N 0.1387(4) -0.3279(3) 1.3360(3) 0.0162(11) Uani 1 1 d .
N45 N 0.1264(4) -0.3279(3) 1.1982(3) 0.0157(11) Uani 1 1 d .
N47 N 0.0336(3) -0.4234(2) 1.2712(3) 0.0172(10) Uani 1 1 d .
Cd1 Cd 0.33782(3) 0.01250(2) 0.91249(2) 0.01638(8) Uani 1 1 d .
Cd2 Cd 0.11477(3) -0.25079(3) 1.08766(3) 0.01622(7) Uani 1 1 d .
Cd3 Cd 0.36935(3) -0.51015(2) 1.261571(19) 0.01720(9) Uani 1 1 d .
OW1 O 0.0930(3) 0.8663(3) 0.6248(3) 0.0314(11) Uani 1 1 d D
H1 H 0.063(4) 0.881(3) 0.585(2) 0.038 Uiso 1 1 d D
H2 H 0.127(4) 0.902(3) 0.645(3) 0.038 Uiso 1 1 d D
OW2 O 0.4058(3) 0.6289(3) 0.0364(3) 0.0301(11) Uani 1 1 d D
H3 H 0.353(3) 0.603(3) 0.025(4) 0.036 Uiso 1 1 d D
H4 H 0.441(4) 0.608(3) 0.071(3) 0.036 Uiso 1 1 d D
OW3 O 0.7950(3) 0.7972(2) 0.2528(3) 0.0333(10) Uani 1 1 d D
H5 H 0.800(4) 0.7523(18) 0.273(3) 0.040 Uiso 1 1 d D
H6 H 0.852(3) 0.803(3) 0.228(3) 0.040 Uiso 1 1 d D
OW4 O 0.2542(4) 0.5154(2) 0.0116(3) 0.0273(9) Uani 1 1 d D
H7 H 0.237(4) 0.486(2) -0.024(2) 0.033 Uiso 1 1 d D
H8 H 0.211(4) 0.550(2) 0.020(3) 0.033 Uiso 1 1 d D
OW5 O 0.2551(4) 0.9747(2) 0.1746(2) 0.0261(10) Uani 1 1 d D
H9 H 0.258(5) 0.994(3) 0.1306(17) 0.031 Uiso 1 1 d D
H10 H 0.212(4) 0.940(2) 0.180(3) 0.031 Uiso 1 1 d D
OW6 O 0.2901(4) -0.6953(3) 1.1097(3) 0.0468(13) Uani 1 1 d .

loop_
_atom_site_aniso_label
_atom_site_aniso_U_11
_atom_site_aniso_U_22
_atom_site_aniso_U_33
_atom_site_aniso_U_23
_atom_site_aniso_U_13
_atom_site_aniso_U_12
C12 0.019(3) 0.015(3) 0.015(3) -0.002(2) 0.004(2) -0.002(2)
C14 0.015(3) 0.021(3) 0.017(3) -0.004(2) -0.002(2) 0.000(2)
C16 0.010(2) 0.011(3) 0.019(3) 0.000(2) 0.001(2) -0.0011(18)
C18 0.015(3) 0.016(3) 0.018(3) -0.001(2) -0.001(2) 0.000(2)
C19 0.009(3) 0.021(3) 0.014(3) 0.004(2) 0.002(2) 0.000(2)
C20 0.015(3) 0.017(3) 0.019(3) -0.001(2) -0.001(2) -0.002(2)
C42 0.024(3) 0.019(3) 0.015(3) 0.000(2) -0.002(2) -0.001(3)
C44 0.019(3) 0.015(3) 0.020(3) -0.002(3) 0.001(2) -0.001(2)
C46 0.013(3) 0.021(3) 0.015(3) 0.003(2) -0.002(2) -0.003(2)
C48 0.015(2) 0.018(3) 0.016(3) 0.000(2) 0.000(2) 0.002(2)
C49 0.020(3) 0.022(3) 0.017(3) -0.003(2) 0.000(2) 0.002(3)
C50 0.013(3) 0.016(3) 0.019(3) 0.005(2) 0.005(2) -0.002(2)
C52 0.010(2) 0.017(3) 0.057(4) 0.000(3) -0.009(3) -0.007(2)
C54 0.029(3) 0.026(3) 0.059(5) -0.011(3) -0.021(3) 0.007(3)
C56 0.019(3) 0.029(3) 0.024(3) -0.011(3) -0.005(2) -0.004(3)
C58 0.041(4) 0.049(4) 0.030(3) -0.008(3) -0.001(3) 0.019(3)
C62 0.028(3) 0.017(4) 0.020(3) 0.007(3) 0.002(3) -0.002(3)
C64 0.029(4) 0.029(4) 0.033(4) -0.002(3) 0.000(3) -0.005(3)
C66 0.019(3) 0.027(4) 0.010(3) 0.002(3) -0.002(2) 0.004(3)
C68 0.029(4) 0.030(4) 0.034(4) -0.008(3) -0.005(3) 0.007(3)
C72 0.014(3) 0.026(4) 0.036(3) 0.008(3) 0.000(3) 0.007(2)
C74 0.044(4) 0.030(4) 0.047(4) -0.005(3) 0.000(3) -0.013(3)
C76 0.013(3) 0.030(4) 0.028(3) 0.006(3) 0.003(2) 0.004(2)
C78 0.089(6) 0.027(4) 0.044(4) 0.008(4) 0.035(5) 0.004(4)
O5 0.040(3) 0.019(3) 0.024(2) -0.0073(19) -0.0092(19) 0.007(2)
O6 0.0168(18) 0.0206(19) 0.050(3) -0.0008(18) 0.003(2) 0.0032(18)
O7 0.043(3) 0.024(3) 0.029(2) 0.003(2) -0.007(2) -0.006(2)
O51 0.016(2) 0.031(3) 0.041(3) -0.003(2) -0.0058(19) 0.0008(19)
O53 0.023(2) 0.027(3) 0.033(2) 0.004(2) 0.0070(18) 0.0012(19)
O55 0.035(3) 0.025(3) 0.024(2) 0.0032(19) 0.0046(18) 0.006(2)
O57 0.030(2) 0.028(2) 0.0201(19) -0.0004(17) -0.0013(17) 0.0092(19)
O61 0.021(2) 0.028(3) 0.031(2) -0.0028(19) 0.0004(17) -0.0002(19)
O63 0.022(2) 0.016(3) 0.026(2) -0.0020(19) -0.0029(17) 0.0016(17)
O65 0.024(2) 0.018(2) 0.034(2) -0.0011(19) -0.0013(18) 0.0003(18)
O67 0.020(2) 0.023(3) 0.027(2) -0.005(2) 0.0015(18) 0.0011(18)
O71 0.030(3) 0.027(3) 0.030(2) 0.002(2) 0.0049(19) 0.001(2)
O73 0.022(2) 0.026(3) 0.031(2) 0.0040(19) -0.0076(18) -0.0005(18)
O75 0.026(2) 0.028(2) 0.025(2) -0.0045(17) 0.0024(17) -0.0030(18)
O77 0.033(3) 0.016(2) 0.023(2) 0.0034(18) 0.0028(18) 0.0029(19)
N11 0.014(3) 0.015(3) 0.019(3) -0.001(2) 0.0014(18) -0.0005(19)
N13 0.012(3) 0.021(3) 0.020(2) -0.003(2) -0.0010(18) 0.004(2)
N15 0.0068(19) 0.019(2) 0.015(2) 0.006(2) -0.0006(18) -0.0001(16)
N17 0.013(2) 0.010(2) 0.015(2) -0.0047(19) -0.0051(19) 0.0001(16)
N41 0.018(2) 0.013(2) 0.012(2) -0.003(2) -0.0006(19) -0.0007(17)
N43 0.017(3) 0.014(3) 0.018(2) 0.000(2) -0.0020(18) -0.0006(19)
N45 0.018(3) 0.013(3) 0.016(3) 0.003(2) -0.0015(18) -0.0025(19)
N47 0.017(2) 0.014(3) 0.020(2) 0.003(2) 0.0027(19) 0.0008(17)
Cd1 0.01418(17) 0.0177(2) 0.01726(16) 0.0000(2) 0.00038(16) -0.00136(16)
Cd2 0.01746(15) 0.01415(15) 0.01704(13) 0.00131(12) 0.00078(18) 0.00048(17)
Cd3 0.01534(18) 0.0186(2) 0.01765(17) 0.0015(2) 0.00114(15) 0.00182(16)
OW1 0.030(3) 0.030(3) 0.034(3) -0.003(2) -0.0046(19) 0.001(2)
OW2 0.031(3) 0.032(3) 0.027(2) 0.001(2) -0.0017(19) 0.001(2)
OW3 0.035(2) 0.022(2) 0.043(3) 0.003(2) 0.011(2) -0.0011(19)
OW4 0.032(2) 0.024(2) 0.0253(19) -0.009(2) -0.0070(16) 0.007(2)
OW5 0.031(2) 0.025(3) 0.022(2) -0.0009(19) 0.0029(18) -0.009(2)
OW6 0.051(3) 0.040(3) 0.049(3) -0.005(2) -0.003(2) -0.005(2)

loop_
_atom_type_symbol
_atom_type_description
_atom_type_scat_dispersion_real
_atom_type_scat_dispersion_imag
_atom_type_scat_source
C C 0.0033 0.0016 'International Tables Vol C Tables 4.2.6.8 and 6.1.1.4'
H H 0.0000 0.0000 'International Tables Vol C Tables 4.2.6.8 and 6.1.1.4'
O O 0.0106 0.0060 'International Tables Vol C Tables 4.2.6.8 and 6.1.1.4'
N N 0.0061 0.0033 'International Tables Vol C Tables 4.2.6.8 and 6.1.1.4'
Cd Cd -0.8075 1.2024 'International Tables Vol C Tables 4.2.6.8 and 6.1.1.4'

loop_
_geom_angle_atom_site_label_1
_geom_angle_atom_site_label_2
_geom_angle_atom_site_label_3
_geom_angle
_geom_angle_site_symmetry_1
_geom_angle_site_symmetry_3
N13 C12 N11 111.0(4) . .
N13 C12 H12A 109.4 . .
N11 C12 H12A 109.4 . .
N13 C12 H12B 109.4 . .
N11 C12 H12B 109.4 . .
H12A C12 H12B 108.0 . .
N13 C14 N15 111.7(4) . .
N13 C14 H14A 109.3 . .
N15 C14 H14A 109.3 . .
N13 C14 H14B 109.3 . .
N15 C14 H14B 109.3 . .
H14A C14 H14B 107.9 . .
N15 C16 N17 112.1(4) . .
N15 C16 H16A 109.2 . .
N17 C16 H16A 109.2 . .
N15 C16 H16B 109.2 . .
N17 C16 H16B 109.2 . .
H16A C16 H16B 107.9 . .
N17 C18 N11 111.1(4) . .
N17 C18 H18A 109.4 . .
N11 C18 H18A 109.4 . .
N17 C18 H18B 109.4 . .
N11 C18 H18B 109.4 . .
H18A C18 H18B 108.0 . .
N11 C19 N15 112.2(4) . .
N11 C19 H19A 109.2 . .
N15 C19 H19A 109.2 . .
N11 C19 H19B 109.2 . .
N15 C19 H19B 109.2 . .
H19A C19 H19B 107.9 . .
N13 C20 N17 111.7(4) . .
N13 C20 H20A 109.3 . .
N17 C20 H20A 109.3 . .
N13 C20 H20B 109.3 . .
N17 C20 H20B 109.3 . .
H20A C20 H20B 107.9 . .
N43 C42 N41 112.1(4) . .
N43 C42 H42A 109.2 . .
N41 C42 H42A 109.2 . .
N43 C42 H42B 109.2 . .
N41 C42 H42B 109.2 . .
H42A C42 H42B 107.9 . .
N43 C44 N45 111.8(4) . .
N43 C44 H44A 109.3 . .
N45 C44 H44A 109.3 . .
N43 C44 H44B 109.3 . .
N45 C44 H44B 109.3 . .
H44A C44 H44B 107.9 . .
N45 C46 N47 112.6(4) . .
N45 C46 H46A 109.1 . .
N47 C46 H46A 109.1 . .
N45 C46 H46B 109.1 . .
N47 C46 H46B 109.1 . .
H46A C46 H46B 107.8 . .
N41 C48 N47 112.2(4) . .
N41 C48 H48A 109.2 . .
N47 C48 H48A 109.2 . .
N41 C48 H48B 109.2 . .
N47 C48 H48B 109.2 . .
H48A C48 H48B 107.9 . .
N43 C49 N47 111.4(4) . .
N43 C49 H49A 109.3 . .
N47 C49 H49A 109.3 . .
N43 C49 H49B 109.3 . .
N47 C49 H49B 109.3 . .
H49A C49 H49B 108.0 . .
N41 C50 N45 111.8(4) . .
N41 C50 H50A 109.3 . .
N45 C50 H50A 109.3 . .
N41 C50 H50B 109.3 . .
N45 C50 H50B 109.3 . .
H50A C50 H50B 107.9 . .
O51 C52 O53 121.7(5) . .
O51 C52 C54 119.9(7) . .
O53 C52 C54 118.5(6) . .
O51 C52 Cd1 59.9(3) . .
O53 C52 Cd1 62.0(3) . .
C54 C52 Cd1 176.4(4) . .
C52 C54 H54A 109.5 . .
C52 C54 H54B 109.5 . .
H54A C54 H54B 109.5 . .
C52 C54 H54C 109.5 . .
H54A C54 H54C 109.5 . .
H54B C54 H54C 109.5 . .
O57 C56 O55 120.8(5) . .
O57 C56 C58 121.4(6) . .
O55 C56 C58 117.8(6) . .
O57 C56 Cd1 60.1(3) . .
O55 C56 Cd1 60.7(3) . .
C58 C56 Cd1 173.9(4) . .
C56 C58 H58A 109.5 . .
C56 C58 H58B 109.5 . .
H58A C58 H58B 109.5 . .
C56 C58 H58C 109.5 . .
H58A C58 H58C 109.5 . .
H58B C58 H58C 109.5 . .
O61 C62 O63 121.6(6) . .
O61 C62 C64 119.8(6) . .
O63 C62 C64 118.6(6) . .
O61 C62 Cd2 61.7(3) . .
O63 C62 Cd2 60.1(3) . .
C64 C62 Cd2 176.0(4) . .
C62 C64 H64A 109.5 . .
C62 C64 H64B 109.5 . .
H64A C64 H64B 109.5 . .
C62 C64 H64C 109.5 . .
H64A C64 H64C 109.5 . .
H64B C64 H64C 109.5 . .
O65 C66 O67 120.7(6) . .
O65 C66 C68 122.0(5) . .
O67 C66 C68 117.3(6) . .
C66 C68 H68A 109.5 . .
C66 C68 H68B 109.5 . .
H68A C68 H68B 109.5 . .
C66 C68 H68C 109.5 . .
H68A C68 H68C 109.5 . .
H68B C68 H68C 109.5 . .
O71 C72 O73 121.6(6) . .
O71 C72 C74 120.2(6) . .
O73 C72 C74 118.3(6) . .
O71 C72 Cd3 61.0(3) . .
O73 C72 Cd3 60.6(3) . .
C74 C72 Cd3 178.3(5) . .
C72 C74 H74A 109.5 . .
C72 C74 H74B 109.5 . .
H74A C74 H74B 109.5 . .
C72 C74 H74C 109.5 . .
H74A C74 H74C 109.5 . .
H74B C74 H74C 109.5 . .
O75 C76 O77 121.0(5) . .
O75 C76 C78 118.6(6) . .
O77 C76 C78 120.4(5) . .
C76 C78 H78A 109.5 . .
C76 C78 H78B 109.5 . .
H78A C78 H78B 109.5 . .
C76 C78 H78C 109.5 . .
H78A C78 H78C 109.5 . .
H78B C78 H78C 109.5 . .
Cd1 O5 H51 127(4) . .
Cd1 O5 H52 115(4) . .
H51 O5 H52 113(3) . .
Cd2 O6 H62 111(4) . .
Cd2 O6 H61 136(4) . .
H62 O6 H61 112(3) . .
Cd3 O7 H71 129(4) . .
Cd3 O7 H72 118(4) . .
H71 O7 H72 113(3) . .
C52 O51 Cd1 93.2(4) . .
C52 O53 Cd1 90.7(4) . .
C56 O55 Cd1 91.5(3) . .
C56 O57 Cd1 92.8(3) . .
C62 O61 Cd2 91.1(4) . .
C62 O63 Cd2 92.6(4) . .
C66 O65 Cd2 87.6(3) . .
C66 O67 Cd2 97.5(4) . .
C72 O71 Cd3 92.1(4) . .
C72 O73 Cd3 91.7(4) . .
C76 O75 Cd3 87.9(3) . .
C76 O77 Cd3 97.7(3) . .
C19 N11 C18 108.6(5) . .
C19 N11 C12 107.8(4) . .
C18 N11 C12 108.1(4) . .
C19 N11 Cd2 109.4(3) . .
C18 N11 Cd2 111.5(3) . .
C12 N11 Cd2 111.4(3) . .
C12 N13 C20 109.3(4) . .
C12 N13 C14 109.3(4) . .
C20 N13 C14 109.0(5) . .
C16 N15 C19 107.8(4) . .
C16 N15 C14 107.7(4) . .
C19 N15 C14 108.1(4) . .
C16 N15 Cd1 112.4(3) . .
C19 N15 Cd1 107.7(3) . .
C14 N15 Cd1 112.9(3) . .
C18 N17 C16 108.0(4) . .
C18 N17 C20 107.7(4) . .
C16 N17 C20 109.0(4) . .
C18 N17 Cd1 106.8(3) . 3_455
C16 N17 Cd1 111.6(3) . 3_455
C20 N17 Cd1 113.5(3) . 3_455
C48 N41 C50 109.3(4) . .
C48 N41 C42 108.5(4) . .
C50 N41 C42 107.2(4) . .
C48 N41 Cd3 111.5(3) . .
C50 N41 Cd3 111.4(3) . .
C42 N41 Cd3 108.7(3) . .
C42 N43 C49 108.9(5) . .
C42 N43 C44 107.7(4) . .
C49 N43 C44 109.1(4) . .
C46 N45 C44 108.8(4) . .
C46 N45 C50 108.6(5) . .
C44 N45 C50 106.8(4) . .
C46 N45 Cd2 108.9(3) . .
C44 N45 Cd2 111.1(3) . .
C50 N45 Cd2 112.7(3) . .
C48 N47 C46 109.4(4) . .
C48 N47 C49 107.6(4) . .
C46 N47 C49 106.5(4) . .
C48 N47 Cd3 115.0(3) . 3_445
C46 N47 Cd3 103.1(3) . 3_445
C49 N47 Cd3 114.9(3) . 3_445
O5 Cd1 O57 80.16(14) . .
O5 Cd1 O51 93.71(16) . .
O57 Cd1 O51 173.55(15) . .
O5 Cd1 O55 132.00(15) . .
O57 Cd1 O55 54.85(14) . .
O51 Cd1 O55 131.60(15) . .
O5 Cd1 O53 147.69(16) . .
O57 Cd1 O53 131.61(14) . .
O51 Cd1 O53 54.29(14) . .
O55 Cd1 O53 79.95(15) . .
O5 Cd1 N17 90.52(16) . 3
O57 Cd1 N17 89.04(14) . 3
O51 Cd1 N17 89.03(15) . 3
O55 Cd1 N17 103.25(16) . 3
O53 Cd1 N17 85.12(14) . 3
O5 Cd1 N15 87.89(16) . .
O57 Cd1 N15 99.64(15) . .
O51 Cd1 N15 81.99(15) . .
O55 Cd1 N15 84.48(16) . .
O53 Cd1 N15 91.36(15) . .
N17 Cd1 N15 170.76(15) 3 .
O5 Cd1 C56 105.75(18) . .
O57 Cd1 C56 27.13(16) . .
O51 Cd1 C56 159.31(18) . .
O55 Cd1 C56 27.74(15) . .
O53 Cd1 C56 106.56(17) . .
N17 Cd1 C56 97.58(17) 3 .
N15 Cd1 C56 91.61(17) . .
O5 Cd1 C52 120.7(2) . .
O57 Cd1 C52 158.98(19) . .
O51 Cd1 C52 26.97(18) . .
O55 Cd1 C52 105.8(2) . .
O53 Cd1 C52 27.37(18) . .
N17 Cd1 C52 87.88(15) 3 .
N15 Cd1 C52 85.10(15) . .
C56 Cd1 C52 133.2(2) . .
O6 Cd2 O67 89.78(17) . .
O6 Cd2 O63 85.11(17) . .
O67 Cd2 O63 174.63(13) . .
O6 Cd2 N45 89.07(18) . .
O67 Cd2 N45 97.87(16) . .
O63 Cd2 N45 83.72(17) . .
O6 Cd2 O61 138.34(18) . .
O67 Cd2 O61 130.15(15) . .
O63 Cd2 O61 54.50(14) . .
N45 Cd2 O61 95.43(15) . .
O6 Cd2 N11 90.76(18) . .
O67 Cd2 N11 82.69(17) . .
O63 Cd2 N11 95.70(16) . .
N45 Cd2 N11 179.4(2) . .
O61 Cd2 N11 84.33(15) . .
O6 Cd2 O65 140.21(17) . .
O67 Cd2 O65 53.23(13) . .
O63 Cd2 O65 132.13(14) . .
N45 Cd2 O65 83.02(15) . .
O61 Cd2 O65 81.36(12) . .
N11 Cd2 O65 97.47(15) . .
O6 Cd2 C62 112.15(19) . .
O67 Cd2 C62 157.33(18) . .
O63 Cd2 C62 27.35(16) . .
N45 Cd2 C62 88.52(17) . .
O61 Cd2 C62 27.18(16) . .
N11 Cd2 C62 91.02(18) . .
O65 Cd2 C62 106.58(17) . .
O7 Cd3 O77 120.65(15) . .
O7 Cd3 O73 82.00(16) . .
O77 Cd3 O73 155.80(15) . .
O7 Cd3 O71 134.43(16) . .
O77 Cd3 O71 101.26(16) . .
O73 Cd3 O71 54.60(15) . .
O7 Cd3 N41 83.37(17) . .
O77 Cd3 N41 83.79(15) . .
O73 Cd3 N41 91.19(14) . .
O71 Cd3 N41 84.27(15) . .
O7 Cd3 N47 104.68(17) . 3_545
O77 Cd3 N47 95.52(15) . 3_545
O73 Cd3 N47 85.72(15) . 3_545
O71 Cd3 N47 86.92(15) . 3_545
N41 Cd3 N47 170.85(15) . 3_545
O7 Cd3 O75 76.02(14) . .
O77 Cd3 O75 53.40(13) . .
O73 Cd3 O75 149.46(14) . .
O71 Cd3 O75 149.31(14) . .
N41 Cd3 O75 106.82(14) . .
N47 Cd3 O75 79.73(14) 3_545 .
O7 Cd3 C72 108.66(18) . .
O77 Cd3 C72 128.15(18) . .
O73 Cd3 C72 27.68(16) . .
O71 Cd3 C72 26.93(16) . .
N41 Cd3 C72 87.03(16) . .
N47 Cd3 C72 86.24(16) 3_545 .
O75 Cd3 C72 165.95(15) . .
H1 OW1 H2 111(3) . .
H3 OW2 H4 112(3) . .
H5 OW3 H6 105(3) . .
H7 OW4 H8 113(3) . .
H9 OW5 H10 115(3) . .

loop_
_geom_bond_atom_site_label_1
_geom_bond_atom_site_label_2
_geom_bond_distance
_geom_bond_site_symmetry_2
C12 N13 1.447(7) .
C12 N11 1.503(7) .
C12 H12A 0.9700 .
C12 H12B 0.9700 .
C14 N13 1.457(7) .
C14 N15 1.490(7) .
C14 H14A 0.9700 .
C14 H14B 0.9700 .
C16 N15 1.471(6) .
C16 N17 1.475(6) .
C16 H16A 0.9700 .
C16 H16B 0.9700 .
C18 N17 1.474(7) .
C18 N11 1.489(7) .
C18 H18A 0.9700 .
C18 H18B 0.9700 .
C19 N11 1.465(7) .
C19 N15 1.478(7) .
C19 H19A 0.9700 .
C19 H19B 0.9700 .
C20 N13 1.448(7) .
C20 N17 1.484(7) .
C20 H20A 0.9700 .
C20 H20B 0.9700 .
C42 N43 1.457(7) .
C42 N41 1.475(7) .
C42 H42A 0.9700 .
C42 H42B 0.9700 .
C44 N43 1.468(7) .
C44 N45 1.472(8) .
C44 H44A 0.9700 .
C44 H44B 0.9700 .
C46 N45 1.467(7) .
C46 N47 1.471(7) .
C46 H46A 0.9700 .
C46 H46B 0.9700 .
C48 N41 1.462(6) .
C48 N47 1.464(6) .
C48 H48A 0.9700 .
C48 H48B 0.9700 .
C49 N43 1.465(7) .
C49 N47 1.509(7) .
C49 H49A 0.9700 .
C49 H49B 0.9700 .
C50 N41 1.467(7) .
C50 N45 1.484(7) .
C50 H50A 0.9700 .
C50 H50B 0.9700 .
C52 O51 1.241(8) .
C52 O53 1.256(8) .
C52 C54 1.516(8) .
C52 Cd1 2.732(6) .
C54 H54A 0.9600 .
C54 H54B 0.9600 .
C54 H54C 0.9600 .
C56 O57 1.242(7) .
C56 O55 1.266(7) .
C56 C58 1.496(8) .
C56 Cd1 2.720(6) .
C58 H58A 0.9600 .
C58 H58B 0.9600 .
C58 H58C 0.9600 .
C62 O61 1.243(7) .
C62 O63 1.251(7) .
C62 C64 1.496(9) .
C62 Cd2 2.720(7) .
C64 H64A 0.9600 .
C64 H64B 0.9600 .
C64 H64C 0.9600 .
C66 O65 1.246(7) .
C66 O67 1.275(7) .
C66 C68 1.508(8) .
C68 H68A 0.9600 .
C68 H68B 0.9600 .
C68 H68C 0.9600 .
C72 O71 1.242(7) .
C72 O73 1.273(7) .
C72 C74 1.508(9) .
C72 Cd3 2.740(6) .
C74 H74A 0.9600 .
C74 H74B 0.9600 .
C74 H74C 0.9600 .
C76 O75 1.251(7) .
C76 O77 1.268(7) .
C76 C78 1.505(8) .
C78 H78A 0.9600 .
C78 H78B 0.9600 .
C78 H78C 0.9600 .
O5 Cd1 2.290(4) .
O5 H51 0.85(4) .
O5 H52 0.85(4) .
O6 Cd2 2.266(4) .
O6 H62 0.86(4) .
O6 H61 0.84(4) .
O7 Cd3 2.290(4) .
O7 H71 0.85(4) .
O7 H72 0.85(4) .
O51 Cd1 2.366(5) .
O53 Cd1 2.411(4) .
O55 Cd1 2.374(4) .
O57 Cd1 2.360(4) .
O61 Cd2 2.395(4) .
O63 Cd2 2.360(4) .
O65 Cd2 2.549(4) .
O67 Cd2 2.321(4) .
O71 Cd3 2.398(4) .
O73 Cd3 2.389(4) .
O75 Cd3 2.540(4) .
O77 Cd3 2.320(4) .
N11 Cd2 2.399(5) .
N15 Cd1 2.466(4) .
N17 Cd1 2.458(4) 3_455
N41 Cd3 2.425(4) .
N45 Cd2 2.386(5) .
N47 Cd3 2.445(4) 3_445
Cd1 N17 2.458(4) 3
Cd3 N47 2.445(4) 3_545
OW1 H1 0.85(4) .
OW1 H2 0.85(4) .
OW2 H3 0.85(4) .
OW2 H4 0.85(4) .
OW3 H5 0.87(4) .
OW3 H6 0.87(4) .
OW4 H7 0.85(4) .
OW4 H8 0.84(4) .
OW5 H9 0.85(4) .
OW5 H10 0.84(4) .
